data_7707300
loop_
_publ_author_name
'Kong, Richard Y.'
'Crimmin, Mark R.'

_publ_section_title
;
 1<sup>st</sup> row transition metal aluminylene complexes: preparation,
 properties and bonding analysis.
;
_journal_issue 22
_journal_name_full 'Dalton transactions (Cambridge, England : 2003)'
_journal_page_first 7810
_journal_page_last 7817
_journal_paper_doi 10.1039/d1dt01415c
_journal_volume 50
_journal_year 2021
_chemical_formula_moiety 'C70 H92 Al2 Co2 N4 O2, 2(C6 H6)'
_chemical_formula_sum 'C82 H104 Al2 Co2 N4 O2'
_chemical_formula_weight 1349.51
_space_group_crystal_system monoclinic
_space_group_IT_number 14
_space_group_name_Hall '-P 2ybc'
_space_group_name_H-M_alt 'P 1 21/c 1'
_atom_sites_solution_hydrogens geom
_audit_creation_date 2018-11-19
_audit_creation_method
;
Olex2 1.2
(compiled 2018.05.29 svn.r3508 for OlexSys, GUI svn.r5506)
;
_audit_update_record
;
2021-03-17 deposited with the CCDC.	2021-04-30 downloaded from the CCDC.
;
_cell_angle_alpha 90
_cell_angle_beta 111.8523(19)
_cell_angle_gamma 90
_cell_formula_units_Z 2
_cell_length_a 13.1004(2)
_cell_length_b 24.5243(3)
_cell_length_c 12.29286(17)
_cell_measurement_reflns_used 4737
_cell_measurement_temperature 173.00(14)
_cell_measurement_theta_max 72.9720
_cell_measurement_theta_min 4.0510
_cell_volume 3665.65(10)
_computing_cell_refinement 'CrysAlisPro 1.171.39.46 (Rigaku OD, 2018)'
_computing_data_collection 'CrysAlisPro 1.171.39.46 (Rigaku OD, 2018)'
_computing_data_reduction 'CrysAlisPro 1.171.39.46 (Rigaku OD, 2018)'
_computing_molecular_graphics 'Olex2 (Dolomanov et al., 2009)'
_computing_publication_material 'Olex2 (Dolomanov et al., 2009)'
_computing_structure_refinement 'ShelXL (Sheldrick, 2015)'
_diffrn_ambient_environment N~2~
_diffrn_ambient_temperature 173.00(14)
_diffrn_detector 'CCD plate'
_diffrn_detector_area_resol_mean 10.4115
_diffrn_detector_type Atlas
_diffrn_measured_fraction_theta_full 0.986
_diffrn_measured_fraction_theta_max 0.952
_diffrn_measurement_details
;
List of Runs (angles in degrees, time in seconds):

  # Type    Start    End  Width  t~exp~   \w     \q     \k     \f   Frames
#--------------------------------------------------------------------------
  1  \w    -25.00  65.00   1.00    5.86    --   42.23 -57.00  90.00   90
  2  \w     34.00 116.00   1.00   24.55    --  105.13-125.00  90.00   82
  3  \w     37.00 131.00   1.00   24.55    --  105.13 -45.00  60.00   94
  4  \w     64.00 165.00   1.00   24.55    --  105.13  15.00  30.00  101
  5  \w     42.00 118.00   1.00   24.55    --  105.13-125.00 -60.00   76
  6  \w     21.00 110.00   1.00    5.86    --   42.23  57.00-120.00   89
;
_diffrn_measurement_device 'four-circle diffractometer'
_diffrn_measurement_device_type 'Xcalibur, Atlas, Ultra'
_diffrn_measurement_method '\w scans'
_diffrn_orient_matrix_type 'CrysAlisPro convention (1999,Acta A55,543-557)'
_diffrn_orient_matrix_UB_11 -0.0689297000
_diffrn_orient_matrix_UB_12 -0.0514011000
_diffrn_orient_matrix_UB_13 -0.0041122000
_diffrn_orient_matrix_UB_21 -0.1047442000
_diffrn_orient_matrix_UB_22 0.0352463000
_diffrn_orient_matrix_UB_23 -0.0356344000
_diffrn_orient_matrix_UB_31 -0.0180334000
_diffrn_orient_matrix_UB_32 -0.0080084000
_diffrn_orient_matrix_UB_33 -0.1301419000
_diffrn_radiation_monochromator mirror
_diffrn_radiation_probe x-ray
_diffrn_radiation_type CuK\a
_diffrn_radiation_wavelength 1.54184
_diffrn_reflns_av_R_equivalents 0.0293
_diffrn_reflns_av_unetI/netI 0.0450
_diffrn_reflns_Laue_measured_fraction_full 0.986
_diffrn_reflns_Laue_measured_fraction_max 0.952
_diffrn_reflns_limit_h_max 15
_diffrn_reflns_limit_h_min -15
_diffrn_reflns_limit_k_max 30
_diffrn_reflns_limit_k_min -17
_diffrn_reflns_limit_l_max 10
_diffrn_reflns_limit_l_min -15
_diffrn_reflns_number 12220
_diffrn_reflns_point_group_measured_fraction_full 0.986
_diffrn_reflns_point_group_measured_fraction_max 0.952
_diffrn_reflns_theta_full 67.684
_diffrn_reflns_theta_max 73.385
_diffrn_reflns_theta_min 3.605
_diffrn_source 'fine-focus sealed X-ray tube'
_diffrn_source_type 'Enhance Ultra (Cu) X-ray Source'
_exptl_absorpt_coefficient_mu 4.145
_exptl_absorpt_correction_T_max 0.806
_exptl_absorpt_correction_T_min 0.348
_exptl_absorpt_correction_type analytical
_exptl_absorpt_process_details
;
CrysAlisPro 1.171.39.46 (Rigaku Oxford Diffraction, 2018)
Analytical numeric absorption correction using a multifaceted crystal
			model based on expressions derived by R.C. Clark & J.S. Reid.
(Clark, R. C. & Reid, J. S. (1995). Acta Cryst. A51, 887-897)
Empirical absorption correction using spherical harmonics,
 implemented in SCALE3 ABSPACK scaling algorithm.
;
_exptl_crystal_colour yellow
_exptl_crystal_colour_primary yellow
_exptl_crystal_density_diffrn 1.223
_exptl_crystal_description needle
_exptl_crystal_F_000 1440
_exptl_crystal_size_max 0.581
_exptl_crystal_size_mid 0.113
_exptl_crystal_size_min 0.062
_refine_diff_density_max 0.332
_refine_diff_density_min -0.502
_refine_diff_density_rms 0.048
_refine_ls_extinction_method none
_refine_ls_goodness_of_fit_ref 1.031
_refine_ls_hydrogen_treatment constr
_refine_ls_matrix_type full
_refine_ls_number_parameters 426
_refine_ls_number_reflns 7023
_refine_ls_number_restraints 60
_refine_ls_restrained_S_all 1.032
_refine_ls_R_factor_all 0.0583
_refine_ls_R_factor_gt 0.0428
_refine_ls_shift/su_max 0.000
_refine_ls_shift/su_mean 0.000
_refine_ls_structure_factor_coef Fsqd
_refine_ls_weighting_details 'w=1/[\s^2^(Fo^2^)+(0.0408P)^2^+2.0503P] where P=(Fo^2^+2Fc^2^)/3'
_refine_ls_weighting_scheme calc
_refine_ls_wR_factor_gt 0.0995
_refine_ls_wR_factor_ref 0.1076
_reflns_Friedel_coverage 0.000
_reflns_number_gt 5595
_reflns_number_total 7023
_reflns_threshold_expression 'I > 2\s(I)'
_cod_data_source_file d1dt01415c3.cif
_cod_data_source_block 3e
_cod_depositor_comments 'Adding full bibliography for 7707298--7707305.cif.'
_cod_original_cell_volume 3665.66(10)
_cod_database_code 7707300
_shelx_shelxl_version_number 2016/6
_chemical_oxdiff_formula 'C82 H104 Al2 Co2 N4 O2'
_chemical_oxdiff_usercomment RK169
_shelx_space_group_comment
;
The symmetry employed for this shelxl refinement is uniquely defined
by the following loop, which should always be used as a source of
symmetry information in preference to the above space-group names.
They are only intended as comments.
;
_reflns_odcompleteness_completeness 98.53
_reflns_odcompleteness_iscentric 1
_reflns_odcompleteness_theta 66.49
_olex2_refinement_description
;
1. Fixed Uiso
 At 1.2 times of:
  All C(H) groups
 At 1.5 times of:
  All C(H,H,H) groups
2. Uiso/Uaniso restraints and constraints
C41 \\sim C37 \\sim C36 \\sim C40 \\sim C38 \\sim C39 \\sim C141 \\sim C136
\\sim C140 \\sim C137 \\sim C139 \\sim C138: within 1A with sigma of 0.01 and
sigma for terminal atoms of 0.01
3. Others
 Sof(C136)=Sof(H136)=Sof(C137)=Sof(H137)=Sof(C138)=Sof(H138)=Sof(C139)=
 Sof(H139)=Sof(C140)=Sof(H140)=Sof(C141)=Sof(H141)=1-FVAR(1)
 Sof(C36)=Sof(H36)=Sof(C37)=Sof(H37)=Sof(C38)=Sof(H38)=Sof(C39)=Sof(H39)=
 Sof(C40)=Sof(H40)=Sof(C41)=Sof(H41)=FVAR(1)
4.a Ternary CH refined with riding coordinates:
 C33(H33), C30(H30), C21(H21), C18(H18)
4.b Aromatic/amide H refined with riding coordinates:
 C6(H6), C5(H5), C9(H9), C14(H14), C26(H26), C4(H4), C2(H2), C27(H27),
 C28(H28), C3(H3), C15(H15), C16(H16), C36(H36), C37(H37), C38(H38), C39(H39),
 C40(H40), C41(H41), C136(H136), C137(H137), C138(H138), C139(H139), C140(H140),
  C141(H141)
4.c Fitted hexagon refined as free rotating group:
 C36(C37,C38,C39,C40,C41), C136(C137,C138,C139,C140,C141)
4.d Idealised Me refined as rotating group:
 C11(H11A,H11B,H11C), C22(H22A,H22B,H22C), C35(H35A,H35B,H35C), C20(H20A,H20B,
 H20C), C23(H23A,H23B,H23C), C32(H32A,H32B,H32C), C7(H7A,H7B,H7C), C31(H31A,
 H31B,H31C), C19(H19A,H19B,H19C), C34(H34A,H34B,H34C)
;
_olex2_submission_special_instructions 'No special instructions were received'
_oxdiff_exptl_absorpt_empirical_details
;
Empirical correction (ABSPACK) includes:
- Absorption correction using spherical harmonics
- Frame scaling
;
_oxdiff_exptl_absorpt_empirical_full_max 1.221
_oxdiff_exptl_absorpt_empirical_full_min 0.621

loop_
_space_group_symop_operation_xyz
'x, y, z'
'-x, y+1/2, -z+1/2'
'-x, -y, -z'
'x, -y-1/2, z-1/2'

loop_
_atom_site_label
_atom_site_type_symbol
_atom_site_fract_x
_atom_site_fract_y
_atom_site_fract_z
_atom_site_U_iso_or_equiv
_atom_site_adp_type
_atom_site_occupancy
_atom_site_site_symmetry_order
_atom_site_calc_flag
_atom_site_refinement_flags_posn
_atom_site_refinement_flags_adp
_atom_site_refinement_flags_occupancy
_atom_site_disorder_assembly
_atom_site_disorder_group
Co1 Co 0.45328(3) 0.04745(2) 0.69598(3) 0.02553(10) Uani 1 1 d . . . . .
Al1 Al 0.44434(5) 0.02676(3) 0.32081(5) 0.02119(14) Uani 1 1 d . . . . .
O1 O 0.43740(15) 0.04963(7) 0.45749(14) 0.0329(4) Uani 1 1 d . . . . .
N2 N 0.29077(16) 0.02367(8) 0.22281(16) 0.0261(4) Uani 1 1 d . . . . .
N1 N 0.47777(16) 0.09457(8) 0.26465(16) 0.0236(4) Uani 1 1 d . . . . .
C10 C 0.4275(2) 0.10330(9) 0.14909(19) 0.0260(5) Uani 1 1 d . . . . .
C6 C 0.4318(2) 0.02776(12) 0.8533(2) 0.0384(6) Uani 1 1 d . . . . .
H6 H 0.433241 -0.007417 0.882079 0.046 Uiso 1 1 calc R . . . .
C12 C 0.5558(2) 0.13570(10) 0.3319(2) 0.0272(5) Uani 1 1 d . . . . .
C5 C 0.5233(2) 0.06278(11) 0.8779(2) 0.0375(6) Uani 1 1 d . . . . .
H5 H 0.595360 0.054718 0.926153 0.045 Uiso 1 1 calc R . . . .
C25 C 0.1372(2) 0.03252(11) 0.2917(2) 0.0371(6) Uani 1 1 d . . . . .
C9 C 0.3355(2) 0.07367(10) 0.07831(19) 0.0289(5) Uani 1 1 d . . . . .
H9 H 0.318915 0.075849 -0.002006 0.035 Uiso 1 1 calc R . . . .
C24 C 0.20319(19) -0.00119(11) 0.2525(2) 0.0299(5) Uani 1 1 d . . . . .
C14 C 0.5882(3) 0.22371(12) 0.4248(3) 0.0464(7) Uani 1 1 d . . . . .
H14 H 0.561883 0.254881 0.448717 0.056 Uiso 1 1 calc R . . . .
C33 C 0.2552(2) -0.09723(11) 0.2055(2) 0.0401(6) Uani 1 1 d . . . . .
H33 H 0.318335 -0.076818 0.202346 0.048 Uiso 1 1 calc R . . . .
C26 C 0.0452(2) 0.00974(13) 0.3056(3) 0.0432(7) Uani 1 1 d . . . . .
H26 H -0.000225 0.031788 0.329595 0.052 Uiso 1 1 calc R . . . .
C4 C 0.4865(3) 0.11233(11) 0.8162(2) 0.0404(6) Uani 1 1 d . . . . .
H4 H 0.529671 0.142545 0.817122 0.048 Uiso 1 1 calc R . . . .
C30 C 0.1615(3) 0.09261(12) 0.3194(3) 0.0497(8) Uani 1 1 d . . . . .
H30 H 0.239239 0.098559 0.333001 0.060 Uiso 1 1 calc R . . . .
C11 C 0.4666(2) 0.14827(11) 0.0898(2) 0.0363(6) Uani 1 1 d . . . . .
H11A H 0.447549 0.183020 0.112840 0.055 Uiso 1 1 calc GR . . . .
H11B H 0.432116 0.144359 0.006313 0.055 Uiso 1 1 calc GR . . . .
H11C H 0.544982 0.145959 0.112646 0.055 Uiso 1 1 calc GR . . . .
C8 C 0.2654(2) 0.04113(10) 0.1133(2) 0.0303(5) Uani 1 1 d . . . . .
C22 C 0.7658(3) 0.09441(16) 0.2266(3) 0.0604(9) Uani 1 1 d . . . . .
H22A H 0.825083 0.119941 0.258365 0.091 Uiso 1 1 calc GR . . . .
H22B H 0.709582 0.110138 0.159362 0.091 Uiso 1 1 calc GR . . . .
H22C H 0.792863 0.061681 0.203889 0.091 Uiso 1 1 calc GR . . . .
C1 C 0.44578(19) 0.04626(9) 0.5611(2) 0.0253(5) Uani 1 1 d . . . . .
C21 C 0.7178(2) 0.08081(12) 0.3195(2) 0.0383(6) Uani 1 1 d . . . . .
H21 H 0.658829 0.054096 0.285628 0.046 Uiso 1 1 calc R . . . .
C18 C 0.3947(3) 0.18927(12) 0.3503(3) 0.0456(7) Uani 1 1 d . . . . .
H18 H 0.355699 0.155837 0.314414 0.055 Uiso 1 1 calc R . . . .
C2 C 0.3373(2) 0.05553(12) 0.7772(2) 0.0397(6) Uani 1 1 d . . . . .
H2 H 0.265668 0.042203 0.748476 0.048 Uiso 1 1 calc R . . . .
C13 C 0.5149(2) 0.18210(10) 0.3698(2) 0.0346(6) Uani 1 1 d . . . . .
C27 C 0.0204(2) -0.04469(13) 0.2843(3) 0.0465(7) Uani 1 1 d . . . . .
H27 H -0.042619 -0.058957 0.291419 0.056 Uiso 1 1 calc R . . . .
C35 C 0.2990(3) -0.14074(13) 0.3004(3) 0.0532(8) Uani 1 1 d . . . . .
H35A H 0.338281 -0.123550 0.374343 0.080 Uiso 1 1 calc GR . . . .
H35B H 0.347560 -0.164718 0.280898 0.080 Uiso 1 1 calc GR . . . .
H35C H 0.238585 -0.161326 0.305486 0.080 Uiso 1 1 calc GR . . . .
C28 C 0.0891(2) -0.07780(13) 0.2526(2) 0.0428(7) Uani 1 1 d . . . . .
H28 H 0.073219 -0.114817 0.241303 0.051 Uiso 1 1 calc R . . . .
C29 C 0.1820(2) -0.05745(11) 0.2369(2) 0.0347(6) Uani 1 1 d . . . . .
C20 C 0.3805(3) 0.19771(14) 0.4670(3) 0.0615(10) Uani 1 1 d . . . . .
H20A H 0.407207 0.166220 0.515722 0.092 Uiso 1 1 calc GR . . . .
H20B H 0.304022 0.202955 0.452989 0.092 Uiso 1 1 calc GR . . . .
H20C H 0.421362 0.229267 0.505624 0.092 Uiso 1 1 calc GR . . . .
C3 C 0.3719(3) 0.10736(12) 0.7530(2) 0.0418(7) Uani 1 1 d . . . . .
H3 H 0.326886 0.133678 0.703746 0.050 Uiso 1 1 calc R . . . .
C23 C 0.8051(2) 0.05480(14) 0.4264(3) 0.0480(7) Uani 1 1 d . . . . .
H23A H 0.831571 0.022007 0.403306 0.072 Uiso 1 1 calc GR . . . .
H23B H 0.773557 0.046215 0.483434 0.072 Uiso 1 1 calc GR . . . .
H23C H 0.865024 0.079808 0.459830 0.072 Uiso 1 1 calc GR . . . .
C32 C 0.1437(3) 0.11010(15) 0.4302(3) 0.0637(9) Uani 1 1 d . . . . .
H32A H 0.067170 0.107013 0.417839 0.096 Uiso 1 1 calc GR . . . .
H32B H 0.166929 0.147252 0.448326 0.096 Uiso 1 1 calc GR . . . .
H32C H 0.186004 0.087028 0.494259 0.096 Uiso 1 1 calc GR . . . .
C7 C 0.1556(2) 0.02759(13) 0.0191(2) 0.0468(7) Uani 1 1 d . . . . .
H7A H 0.122750 -0.002339 0.044414 0.070 Uiso 1 1 calc GR . . . .
H7B H 0.166160 0.017694 -0.051602 0.070 Uiso 1 1 calc GR . . . .
H7C H 0.108216 0.058820 0.004449 0.070 Uiso 1 1 calc GR . . . .
C15 C 0.6984(3) 0.21997(13) 0.4447(3) 0.0534(8) Uani 1 1 d . . . . .
H15 H 0.745881 0.248417 0.480858 0.064 Uiso 1 1 calc R . . . .
C17 C 0.6685(2) 0.13054(11) 0.3545(2) 0.0342(6) Uani 1 1 d . . . . .
C31 C 0.0942(4) 0.12830(15) 0.2166(4) 0.0746(12) Uani 1 1 d . . . . .
H31A H 0.114042 0.120481 0.150448 0.112 Uiso 1 1 calc GR . . . .
H31B H 0.108785 0.165992 0.237764 0.112 Uiso 1 1 calc GR . . . .
H31C H 0.017388 0.120976 0.196502 0.112 Uiso 1 1 calc GR . . . .
C19 C 0.3438(3) 0.23677(16) 0.2671(3) 0.0675(10) Uani 1 1 d . . . . .
H19A H 0.377883 0.270278 0.302833 0.101 Uiso 1 1 calc GR . . . .
H19B H 0.266332 0.238437 0.251245 0.101 Uiso 1 1 calc GR . . . .
H19C H 0.355162 0.231395 0.195125 0.101 Uiso 1 1 calc GR . . . .
C34 C 0.1971(3) -0.12376(14) 0.0857(3) 0.0603(9) Uani 1 1 d . . . . .
H34A H 0.247785 -0.146995 0.067943 0.090 Uiso 1 1 calc GR . . . .
H34B H 0.170939 -0.095942 0.026877 0.090 Uiso 1 1 calc GR . . . .
H34C H 0.136044 -0.145013 0.087116 0.090 Uiso 1 1 calc GR . . . .
C16 C 0.7378(3) 0.17350(13) 0.4104(3) 0.0485(7) Uani 1 1 d . . . . .
H16 H 0.812533 0.170789 0.424973 0.058 Uiso 1 1 calc R . . . .
C36 C -0.0149(4) 0.2289(2) 0.7180(5) 0.0607(17) Uani 0.629(10) 1 d . U P A 1
H36 H -0.066225 0.242679 0.648717 0.073 Uiso 0.629(10) 1 calc R . P A 1
C37 C -0.0203(4) 0.24329(16) 0.8250(8) 0.0668(17) Uani 0.629(10) 1 d G U P A 1
H37 H -0.075180 0.266768 0.827456 0.080 Uiso 0.629(10) 1 calc R . P A 1
C38 C 0.0563(6) 0.2226(2) 0.9285(5) 0.0593(16) Uani 0.629(10) 1 d G U P A 1
H38 H 0.052745 0.232297 1.000174 0.071 Uiso 0.629(10) 1 calc R . P A 1
C39 C 0.1383(4) 0.1876(2) 0.9249(3) 0.0458(13) Uani 0.629(10) 1 d G U P A 1
H39 H 0.189627 0.173737 0.994155 0.055 Uiso 0.629(10) 1 calc R . P A 1
C40 C 0.1437(3) 0.17312(17) 0.8178(5) 0.0474(14) Uani 0.629(10) 1 d G U P A 1
H40 H 0.198585 0.149648 0.815418 0.057 Uiso 0.629(10) 1 calc R . P A 1
C41 C 0.0671(5) 0.1938(2) 0.7143(3) 0.0569(18) Uani 0.629(10) 1 d G U P A 1
H41 H 0.070660 0.184118 0.642699 0.068 Uiso 0.629(10) 1 calc R . P A 1
C136 C -0.0065(9) 0.2185(5) 0.6909(5) 0.059(3) Uiso 0.371(10) 1 d . U P A 2
H136 H -0.044105 0.222601 0.610661 0.070 Uiso 0.371(10) 1 calc R . P A 2
C137 C -0.0452(7) 0.2439(3) 0.7691(10) 0.055(2) Uiso 0.371(10) 1 d G U P A 2
H137 H -0.108838 0.264919 0.741159 0.067 Uiso 0.371(10) 1 calc R . P A 2
C138 C 0.0110(10) 0.2378(4) 0.8891(9) 0.061(3) Uiso 0.371(10) 1 d G U P A 2
H138 H -0.014942 0.254780 0.941447 0.073 Uiso 0.371(10) 1 calc R . P A 2
C139 C 0.1060(9) 0.2064(5) 0.9310(5) 0.064(3) Uiso 0.371(10) 1 d G U P A 2
H139 H 0.143686 0.202322 1.011240 0.076 Uiso 0.371(10) 1 calc R . P A 2
C140 C 0.1448(6) 0.1810(4) 0.8528(11) 0.052(2) Uiso 0.371(10) 1 d G U P A 2
H140 H 0.208421 0.160004 0.880744 0.062 Uiso 0.371(10) 1 calc R . P A 2
C141 C 0.0886(9) 0.1871(5) 0.7328(9) 0.058(3) Uiso 0.371(10) 1 d G U P A 2
H141 H 0.114527 0.170143 0.680455 0.070 Uiso 0.371(10) 1 calc R . P A 2

loop_
_atom_site_aniso_label
_atom_site_aniso_U_11
_atom_site_aniso_U_22
_atom_site_aniso_U_33
_atom_site_aniso_U_23
_atom_site_aniso_U_13
_atom_site_aniso_U_12
Co1 0.0368(2) 0.02543(19) 0.01846(17) 0.00113(15) 0.01506(15) 0.00800(17)
Al1 0.0265(3) 0.0209(3) 0.0181(3) 0.0015(2) 0.0105(3) 0.0030(3)
O1 0.0493(11) 0.0335(9) 0.0202(8) 0.0057(7) 0.0181(8) 0.0160(8)
N2 0.0265(10) 0.0267(10) 0.0250(9) 0.0022(8) 0.0094(8) -0.0001(8)
N1 0.0296(10) 0.0222(10) 0.0218(9) 0.0000(7) 0.0128(8) 0.0015(8)
C10 0.0356(13) 0.0258(11) 0.0224(10) 0.0037(9) 0.0177(10) 0.0070(10)
C6 0.0591(17) 0.0422(15) 0.0233(12) 0.0023(11) 0.0263(12) 0.0097(13)
C12 0.0345(13) 0.0257(12) 0.0236(11) 0.0022(9) 0.0134(10) -0.0035(10)
C5 0.0502(16) 0.0437(16) 0.0203(11) -0.0047(10) 0.0151(11) 0.0108(12)
C25 0.0278(13) 0.0390(15) 0.0448(15) 0.0069(12) 0.0138(11) 0.0025(11)
C9 0.0389(13) 0.0307(13) 0.0173(10) 0.0026(9) 0.0109(10) 0.0053(10)
C24 0.0257(12) 0.0350(13) 0.0270(11) 0.0052(10) 0.0075(10) -0.0013(10)
C14 0.0577(19) 0.0275(14) 0.0511(17) -0.0043(12) 0.0171(15) -0.0045(13)
C33 0.0483(16) 0.0295(14) 0.0450(15) -0.0037(11) 0.0203(13) -0.0075(12)
C26 0.0272(13) 0.0532(18) 0.0503(16) 0.0077(14) 0.0157(12) 0.0029(12)
C4 0.0650(19) 0.0322(14) 0.0298(13) -0.0079(11) 0.0243(13) 0.0067(13)
C30 0.0378(16) 0.0388(16) 0.080(2) 0.0030(15) 0.0310(16) 0.0057(12)
C11 0.0476(16) 0.0372(14) 0.0294(12) 0.0090(11) 0.0202(12) 0.0021(12)
C8 0.0366(13) 0.0282(12) 0.0243(11) -0.0013(9) 0.0092(10) 0.0025(10)
C22 0.0525(19) 0.085(3) 0.0549(19) 0.0152(18) 0.0333(17) 0.0126(18)
C1 0.0322(12) 0.0194(10) 0.0272(12) 0.0028(9) 0.0143(10) 0.0078(9)
C21 0.0292(13) 0.0500(17) 0.0387(14) 0.0037(12) 0.0162(11) 0.0017(12)
C18 0.0475(17) 0.0301(14) 0.0654(19) -0.0139(13) 0.0283(15) -0.0005(12)
C2 0.0452(16) 0.0519(17) 0.0335(13) -0.0014(12) 0.0279(12) 0.0134(13)
C13 0.0444(15) 0.0240(12) 0.0375(13) 0.0004(10) 0.0176(12) -0.0007(11)
C27 0.0291(14) 0.0591(19) 0.0481(17) 0.0124(14) 0.0107(12) -0.0083(13)
C35 0.058(2) 0.0404(17) 0.064(2) 0.0097(15) 0.0249(17) 0.0012(14)
C28 0.0408(15) 0.0428(16) 0.0401(15) 0.0034(12) 0.0097(12) -0.0125(13)
C29 0.0341(13) 0.0359(14) 0.0307(13) 0.0034(10) 0.0082(11) -0.0055(11)
C20 0.082(3) 0.0447(19) 0.078(2) -0.0088(17) 0.053(2) -0.0016(17)
C3 0.0601(18) 0.0386(15) 0.0351(14) 0.0006(11) 0.0275(13) 0.0219(13)
C23 0.0397(16) 0.058(2) 0.0465(17) 0.0044(14) 0.0166(13) 0.0064(14)
C32 0.060(2) 0.057(2) 0.077(2) -0.0101(19) 0.0297(19) 0.0033(17)
C7 0.0474(17) 0.0485(17) 0.0309(13) 0.0056(12) -0.0011(12) -0.0077(14)
C15 0.0543(19) 0.0367(16) 0.0597(19) -0.0026(14) 0.0103(15) -0.0174(14)
C17 0.0347(13) 0.0368(14) 0.0315(13) 0.0061(11) 0.0127(11) -0.0030(11)
C31 0.110(3) 0.045(2) 0.088(3) 0.0195(19) 0.061(3) 0.025(2)
C19 0.060(2) 0.069(3) 0.075(2) 0.006(2) 0.027(2) 0.0252(19)
C34 0.084(3) 0.0445(19) 0.0526(19) -0.0150(15) 0.0263(18) -0.0123(17)
C16 0.0366(15) 0.0467(18) 0.0589(18) 0.0037(14) 0.0141(14) -0.0106(13)
C36 0.059(3) 0.049(3) 0.071(4) 0.009(3) 0.021(3) -0.014(3)
C37 0.062(3) 0.049(3) 0.085(5) 0.010(3) 0.023(4) 0.005(3)
C38 0.064(4) 0.045(3) 0.078(3) -0.003(3) 0.036(3) 0.014(3)
C39 0.047(3) 0.043(3) 0.055(3) -0.011(2) 0.029(2) -0.001(2)
C40 0.053(3) 0.050(3) 0.052(4) -0.009(2) 0.034(3) -0.014(2)
C41 0.059(4) 0.052(3) 0.061(3) 0.011(3) 0.025(3) -0.020(3)

loop_
_atom_type_symbol
_atom_type_description
_atom_type_scat_dispersion_real
_atom_type_scat_dispersion_imag
_atom_type_scat_source
C C 0.0181 0.0091 'International Tables Vol C Tables 4.2.6.8 and 6.1.1.4'
H H 0.0000 0.0000 'International Tables Vol C Tables 4.2.6.8 and 6.1.1.4'
Al Al 0.2130 0.2455 'International Tables Vol C Tables 4.2.6.8 and 6.1.1.4'
Co Co -2.3653 3.6143 'International Tables Vol C Tables 4.2.6.8 and 6.1.1.4'
N N 0.0311 0.0180 'International Tables Vol C Tables 4.2.6.8 and 6.1.1.4'
O O 0.0492 0.0322 'International Tables Vol C Tables 4.2.6.8 and 6.1.1.4'

loop_
_citation_id
_citation_doi
_citation_year
1 10.26434/chemrxiv.14330060.v1 2021

loop_
_exptl_crystal_face_index_h
_exptl_crystal_face_index_k
_exptl_crystal_face_index_l
_exptl_crystal_face_perp_dist
-7 5 0 0.0364
7 -5 0 0.0364
-1 16 0 0.0312
1 -16 0 0.0312
1 -2 -8 0.2068
-2 2 8 0.3278

loop_
_geom_angle_atom_site_label_1
_geom_angle_atom_site_label_2
_geom_angle_atom_site_label_3
_geom_angle
_geom_angle_site_symmetry_1
_geom_angle_site_symmetry_3
_geom_angle_publ_flag
C6 Co1 Al1 100.44(8) . 3_656 ?
C6 Co1 C2 39.18(11) . . ?
C5 Co1 Al1 101.33(8) . 3_656 ?
C5 Co1 C6 39.12(11) . . ?
C5 Co1 C2 65.72(11) . . ?
C4 Co1 Al1 133.00(9) . 3_656 ?
C4 Co1 C6 65.97(11) . . ?
C4 Co1 C5 39.33(10) . . ?
C4 Co1 C2 66.08(12) . . ?
C1 Co1 Al1 73.25(8) . 3_656 ?
C1 Co1 C6 162.33(12) . . ?
C1 Co1 C5 157.18(12) . . ?
C1 Co1 C4 130.45(11) . . ?
C1 Co1 C2 134.62(12) . . ?
C1 Co1 C3 120.78(11) . . ?
C2 Co1 Al1 131.10(8) . 3_656 ?
C3 Co1 Al1 165.96(8) . 3_656 ?
C3 Co1 C6 66.04(11) . . ?
C3 Co1 C5 66.01(11) . . ?
C3 Co1 C4 39.50(12) . . ?
C3 Co1 C2 39.47(11) . . ?
Co1 Al1 C1 40.11(5) 3_656 3_656 ?
O1 Al1 Co1 123.97(6) . 3_656 ?
O1 Al1 N2 101.06(9) . . ?
O1 Al1 N1 99.40(8) . . ?
O1 Al1 C1 84.03(8) . 3_656 ?
N2 Al1 Co1 114.76(7) . 3_656 ?
N2 Al1 C1 126.71(9) . 3_656 ?
N1 Al1 Co1 115.67(6) . 3_656 ?
N1 Al1 N2 97.75(9) . . ?
N1 Al1 C1 134.14(9) . 3_656 ?
C1 O1 Al1 156.84(16) . . ?
C24 N2 Al1 126.56(15) . . ?
C8 N2 Al1 115.46(16) . . ?
C8 N2 C24 117.6(2) . . ?
C10 N1 Al1 115.64(16) . . ?
C10 N1 C12 117.07(19) . . ?
C12 N1 Al1 127.19(15) . . ?
N1 C10 C9 123.0(2) . . ?
N1 C10 C11 120.4(2) . . ?
C9 C10 C11 116.5(2) . . ?
C5 C6 Co1 70.41(14) . . ?
C5 C6 C2 108.2(3) . . ?
C2 C6 Co1 70.57(14) . . ?
C13 C12 N1 118.4(2) . . ?
C17 C12 N1 121.0(2) . . ?
C17 C12 C13 120.6(2) . . ?
C6 C5 Co1 70.47(14) . . ?
C6 C5 C4 108.2(3) . . ?
C4 C5 Co1 70.07(14) . . ?
C24 C25 C30 123.0(2) . . ?
C26 C25 C24 118.4(3) . . ?
C26 C25 C30 118.6(3) . . ?
C10 C9 C8 128.1(2) . . ?
C25 C24 N2 118.7(2) . . ?
C25 C24 C29 120.6(2) . . ?
C29 C24 N2 120.6(2) . . ?
C15 C14 C13 121.8(3) . . ?
C35 C33 C34 110.4(3) . . ?
C29 C33 C35 110.4(2) . . ?
C29 C33 C34 112.6(3) . . ?
C27 C26 C25 121.3(3) . . ?
C5 C4 Co1 70.60(14) . . ?
C3 C4 Co1 69.48(15) . . ?
C3 C4 C5 107.5(3) . . ?
C25 C30 C32 112.6(3) . . ?
C25 C30 C31 111.3(3) . . ?
C31 C30 C32 110.3(3) . . ?
N2 C8 C9 123.2(2) . . ?
N2 C8 C7 120.9(2) . . ?
C9 C8 C7 115.9(2) . . ?
Co1 C1 Al1 66.64(8) . 3_656 ?
O1 C1 Co1 174.9(2) . . ?
O1 C1 Al1 118.19(15) . 3_656 ?
C23 C21 C22 110.5(2) . . ?
C17 C21 C22 111.9(3) . . ?
C17 C21 C23 110.7(2) . . ?
C13 C18 C20 110.5(3) . . ?
C13 C18 C19 111.3(3) . . ?
C20 C18 C19 110.5(3) . . ?
C6 C2 Co1 70.25(14) . . ?
C6 C2 C3 107.5(3) . . ?
C3 C2 Co1 69.05(14) . . ?
C12 C13 C18 122.9(2) . . ?
C14 C13 C12 118.4(3) . . ?
C14 C13 C18 118.7(2) . . ?
C28 C27 C26 119.6(3) . . ?
C27 C28 C29 121.8(3) . . ?
C24 C29 C33 123.8(2) . . ?
C28 C29 C24 118.0(3) . . ?
C28 C29 C33 118.2(3) . . ?
C4 C3 Co1 71.01(14) . . ?
C4 C3 C2 108.6(2) . . ?
C2 C3 Co1 71.49(14) . . ?
C14 C15 C16 119.2(3) . . ?
C12 C17 C21 123.0(2) . . ?
C16 C17 C12 118.3(3) . . ?
C16 C17 C21 118.7(2) . . ?
C15 C16 C17 121.8(3) . . ?
C37 C36 C41 120.0 . . ?
C36 C37 C38 120.0 . . ?
C39 C38 C37 120.0 . . ?
C40 C39 C38 120.0 . . ?
C41 C40 C39 120.0 . . ?
C40 C41 C36 120.0 . . ?
C137 C136 C141 120.0 . . ?
C136 C137 C138 120.0 . . ?
C139 C138 C137 120.0 . . ?
C138 C139 C140 120.0 . . ?
C141 C140 C139 120.0 . . ?
C140 C141 C136 120.0 . . ?

loop_
_geom_bond_atom_site_label_1
_geom_bond_atom_site_label_2
_geom_bond_distance
_geom_bond_site_symmetry_2
_geom_bond_publ_flag
Co1 Al1 2.3152(7) 3_656 ?
Co1 C6 2.111(2) . ?
Co1 C5 2.111(2) . ?
Co1 C4 2.104(3) . ?
Co1 C1 1.625(2) . ?
Co1 C2 2.116(2) . ?
Co1 C3 2.084(2) . ?
Al1 O1 1.8055(16) . ?
Al1 N2 1.924(2) . ?
Al1 N1 1.9128(19) . ?
Al1 C1 2.415(2) 3_656 ?
O1 C1 1.239(3) . ?
N2 C24 1.461(3) . ?
N2 C8 1.332(3) . ?
N1 C10 1.342(3) . ?
N1 C12 1.455(3) . ?
C10 C9 1.399(3) . ?
C10 C11 1.512(3) . ?
C6 C5 1.414(4) . ?
C6 C2 1.417(4) . ?
C12 C13 1.408(3) . ?
C12 C17 1.403(4) . ?
C5 C4 1.418(4) . ?
C25 C24 1.404(4) . ?
C25 C26 1.395(4) . ?
C25 C30 1.519(4) . ?
C9 C8 1.400(3) . ?
C24 C29 1.406(4) . ?
C14 C13 1.391(4) . ?
C14 C15 1.375(5) . ?
C33 C35 1.526(4) . ?
C33 C29 1.515(4) . ?
C33 C34 1.528(4) . ?
C26 C27 1.376(4) . ?
C4 C3 1.415(4) . ?
C30 C32 1.526(5) . ?
C30 C31 1.520(5) . ?
C8 C7 1.510(4) . ?
C22 C21 1.531(4) . ?
C21 C23 1.524(4) . ?
C21 C17 1.516(4) . ?
C18 C13 1.513(4) . ?
C18 C20 1.527(4) . ?
C18 C19 1.530(5) . ?
C2 C3 1.418(4) . ?
C27 C28 1.372(4) . ?
C28 C29 1.395(4) . ?
C15 C16 1.380(5) . ?
C17 C16 1.393(4) . ?
C36 C37 1.3900 . ?
C36 C41 1.3900 . ?
C37 C38 1.3900 . ?
C38 C39 1.3900 . ?
C39 C40 1.3900 . ?
C40 C41 1.3900 . ?
C136 C137 1.3900 . ?
C136 C141 1.3900 . ?
C137 C138 1.3900 . ?
C138 C139 1.3900 . ?
C139 C140 1.3900 . ?
C140 C141 1.3900 . ?

loop_
_exptl_oxdiff_crystal_face_indexfrac_h
_exptl_oxdiff_crystal_face_indexfrac_k
_exptl_oxdiff_crystal_face_indexfrac_l
_exptl_oxdiff_crystal_face_x
_exptl_oxdiff_crystal_face_y
_exptl_oxdiff_crystal_face_z
-6.9940 4.9969 0.0010 0.2252 0.9087 0.0860
6.9940 -4.9969 -0.0010 -0.2252 -0.9087 -0.0860
-0.9968 15.9868 -0.0013 -0.7530 0.6679 -0.1099
0.9968 -15.9868 0.0013 0.7530 -0.6679 0.1099
0.9972 -1.9987 -7.9948 0.0669 0.1100 1.0385
-1.9965 1.9989 7.9950 0.0020 -0.0053 -1.0205
